data_7203063
loop_
_publ_author_name
'Lehane, K. Niamh'
'Moynihan, Edmond J. A.'
'Brondel, Nicolas'
'Lawrence, Simon E.'
'Maguire, Anita R.'

_publ_section_title
;
 Impact of sulfur substituents on the C--H&#x22EF;O interaction of
 terminal alkynes in crystal engineering
;
_journal_issue 11
_journal_name_full CrystEngComm
_journal_page_first 1041
_journal_paper_doi 10.1039/b709261j
_journal_volume 9
_journal_year 2007
_chemical_formula_moiety 'C9 H7 F O2 S'
_chemical_formula_sum 'C9 H7 F O2 S'
_chemical_formula_weight 198.21
_chemical_name_systematic
;
?
;
_space_group_IT_number 2
_symmetry_cell_setting triclinic
_symmetry_space_group_name_Hall '-P 1'
_symmetry_space_group_name_H-M 'P -1'
_atom_sites_solution_hydrogens geom
_atom_sites_solution_primary direct
_atom_sites_solution_secondary difmap
_audit_creation_method SHELXL-97
_cell_angle_alpha 109.23(2)
_cell_angle_beta 98.60(2)
_cell_angle_gamma 106.01(2)
_cell_formula_units_Z 2
_cell_length_a 7.3890(10)
_cell_length_b 8.134(3)
_cell_length_c 8.474(2)
_cell_measurement_reflns_used 22
_cell_measurement_temperature 293(2)
_cell_measurement_theta_max 17.20
_cell_measurement_theta_min 5.85
_cell_volume 445.7(2)
_computing_cell_refinement 'Nonius MACH3'
_computing_data_collection 'Nonius MACH3'
_computing_data_reduction 'PLATON (Spek,2000)'
_computing_molecular_graphics 'PLATON (Spek,2000)'
_computing_publication_material 'SHELXL--97; PLATON'
_computing_structure_refinement 'SHELXL--97 (Sheldrick, 1997)'
_computing_structure_solution 'SHELXS--97 (Sheldrick, 1990)'
_diffrn_ambient_temperature 293(2)
_diffrn_measured_fraction_theta_full 0.998
_diffrn_measured_fraction_theta_max 0.998
_diffrn_measurement_device_type 'Nonius MACH3'
_diffrn_measurement_method '\w-2\q scans'
_diffrn_radiation_monochromator graphite
_diffrn_radiation_source 'fine-focus sealed tube'
_diffrn_radiation_type MoK\a
_diffrn_radiation_wavelength 0.71073
_diffrn_reflns_av_R_equivalents 0.0353
_diffrn_reflns_av_sigmaI/netI 0.0680
_diffrn_reflns_limit_h_max 8
_diffrn_reflns_limit_h_min -8
_diffrn_reflns_limit_k_max 9
_diffrn_reflns_limit_k_min -9
_diffrn_reflns_limit_l_max 10
_diffrn_reflns_limit_l_min -9
_diffrn_reflns_number 1773
_diffrn_reflns_theta_full 25.47
_diffrn_reflns_theta_max 25.47
_diffrn_reflns_theta_min 2.64
_diffrn_standards_decay_% 20
_diffrn_standards_interval_time 60
_diffrn_standards_number 3
_exptl_absorpt_coefficient_mu 0.339
_exptl_absorpt_correction_type none
_exptl_crystal_colour colourless
_exptl_crystal_density_diffrn 1.477
_exptl_crystal_density_method 'not measured'
_exptl_crystal_description blocks
_exptl_crystal_F_000 204
_exptl_crystal_size_max 0.39
_exptl_crystal_size_mid 0.32
_exptl_crystal_size_min 0.17
_refine_diff_density_max 0.538
_refine_diff_density_min -0.432
_refine_diff_density_rms 0.112
_refine_ls_extinction_method none
_refine_ls_goodness_of_fit_ref 1.066
_refine_ls_hydrogen_treatment constr
_refine_ls_matrix_type full
_refine_ls_number_parameters 106
_refine_ls_number_reflns 1650
_refine_ls_number_restraints 0
_refine_ls_restrained_S_all 1.066
_refine_ls_R_factor_all 0.1602
_refine_ls_R_factor_gt 0.0780
_refine_ls_shift/su_max 0.000
_refine_ls_shift/su_mean 0.000
_refine_ls_structure_factor_coef Fsqd
_refine_ls_weighting_details 'calc w=1/[\s^2^(Fo^2^)+(0.1639P)^2^+1.1172P] where P=(Fo^2^+2Fc^2^)/3'
_refine_ls_weighting_scheme calc
_refine_ls_wR_factor_gt 0.2340
_refine_ls_wR_factor_ref 0.3204
_reflns_number_gt 950
_reflns_number_total 1650
_reflns_threshold_expression >2sigma(I)
_cod_data_source_file b709261j.txt
_cod_data_source_block Compound7
_cod_original_sg_symbol_H-M P-1
_cod_database_code 7203063

loop_
_symmetry_equiv_pos_as_xyz
'x, y, z'
'-x, -y, -z'

loop_
_atom_site_label
_atom_site_type_symbol
_atom_site_fract_x
_atom_site_fract_y
_atom_site_fract_z
_atom_site_U_iso_or_equiv
_atom_site_adp_type
_atom_site_occupancy
_atom_site_symmetry_multiplicity
_atom_site_calc_flag
_atom_site_refinement_flags
_atom_site_disorder_assembly
_atom_site_disorder_group
C1 C 0.5797(14) 0.7950(13) 0.5001(12) 0.073(3) Uani 1 1 d . . .
H1 H 0.6555 0.8292 0.4302 0.087 Uiso 1 1 calc R . .
C2 C 0.4848(11) 0.7521(11) 0.5878(11) 0.0566(19) Uani 1 1 d . . .
C3 C 0.3638(12) 0.7081(11) 0.6996(10) 0.057(2) Uani 1 1 d . . .
H3A H 0.4466 0.7299 0.8100 0.068 Uiso 1 1 calc R . .
H3B H 0.2822 0.5778 0.6464 0.068 Uiso 1 1 calc R . .
S4 S 0.2149(3) 0.8461(3) 0.7341(3) 0.0621(8) Uani 1 1 d . . .
O5 O 0.0871(10) 0.8002(13) 0.5722(9) 0.105(3) Uani 1 1 d . . .
O6 O 0.3431(11) 1.0343(9) 0.8313(10) 0.089(2) Uani 1 1 d . . .
C7 C 0.0783(7) 0.7742(7) 0.8642(6) 0.0489(18) Uani 1 1 d G . .
C8 C 0.1541(6) 0.8494(7) 1.0431(6) 0.062(2) Uani 1 1 d G . .
H8 H 0.2789 0.9380 1.0934 0.074 Uiso 1 1 calc R . .
C9 C 0.0434(8) 0.7923(8) 1.1468(5) 0.068(2) Uani 1 1 d G . .
H9 H 0.0941 0.8427 1.2665 0.082 Uiso 1 1 calc R . .
C10 C -0.1431(7) 0.6599(7) 1.0717(7) 0.0530(19) Uani 1 1 d G . .
C11 C -0.2190(6) 0.5847(7) 0.8928(7) 0.069(2) Uani 1 1 d G . .
H11 H -0.3438 0.4961 0.8425 0.083 Uiso 1 1 calc R . .
C12 C -0.1083(7) 0.6418(8) 0.7891(5) 0.070(2) Uani 1 1 d G . .
H12 H -0.1590 0.5914 0.6694 0.085 Uiso 1 1 calc R . .
F13 F -0.2509(8) 0.6083(7) 1.1669(7) 0.0808(16) Uani 1 1 d . . .

loop_
_atom_site_aniso_label
_atom_site_aniso_U_11
_atom_site_aniso_U_22
_atom_site_aniso_U_33
_atom_site_aniso_U_23
_atom_site_aniso_U_13
_atom_site_aniso_U_12
C1 0.080(6) 0.079(6) 0.073(6) 0.036(5) 0.047(5) 0.025(5)
C2 0.054(4) 0.054(5) 0.059(5) 0.015(4) 0.023(4) 0.016(4)
C3 0.068(5) 0.051(4) 0.056(5) 0.022(4) 0.028(4) 0.018(4)
S4 0.0688(14) 0.0885(17) 0.0673(14) 0.0536(13) 0.0420(11) 0.0432(12)
O5 0.087(5) 0.208(9) 0.083(5) 0.099(6) 0.049(4) 0.078(5)
O6 0.109(5) 0.066(4) 0.140(6) 0.064(4) 0.085(5) 0.043(4)
C7 0.055(4) 0.057(5) 0.053(4) 0.028(4) 0.033(4) 0.029(4)
C8 0.056(5) 0.071(5) 0.048(5) 0.020(4) 0.019(4) 0.006(4)
C9 0.082(6) 0.080(6) 0.052(5) 0.031(5) 0.035(5) 0.025(5)
C10 0.055(4) 0.051(4) 0.075(5) 0.033(4) 0.039(4) 0.029(4)
C11 0.046(4) 0.084(6) 0.074(6) 0.035(5) 0.016(4) 0.014(4)
C12 0.055(5) 0.094(7) 0.051(5) 0.019(5) 0.011(4) 0.023(5)
F13 0.084(3) 0.085(3) 0.103(4) 0.056(3) 0.063(3) 0.031(3)

loop_
_atom_type_symbol
_atom_type_description
_atom_type_scat_dispersion_real
_atom_type_scat_dispersion_imag
_atom_type_scat_source
C C 0.0033 0.0016 'International Tables Vol C Tables 4.2.6.8 and 6.1.1.4'
H H 0.0000 0.0000 'International Tables Vol C Tables 4.2.6.8 and 6.1.1.4'
F F 0.0171 0.0103 'International Tables Vol C Tables 4.2.6.8 and 6.1.1.4'
O O 0.0106 0.0060 'International Tables Vol C Tables 4.2.6.8 and 6.1.1.4'
S S 0.1246 0.1234 'International Tables Vol C Tables 4.2.6.8 and 6.1.1.4'

loop_
_geom_angle_atom_site_label_1
_geom_angle_atom_site_label_2
_geom_angle_atom_site_label_3
_geom_angle
_geom_angle_site_symmetry_1
_geom_angle_site_symmetry_3
_geom_angle_publ_flag
C2 C1 H1 180.0 . . ?
C1 C2 C3 176.8(9) . . ?
C2 C3 S4 110.6(6) . . ?
C2 C3 H3A 109.5 . . ?
S4 C3 H3A 109.5 . . ?
C2 C3 H3B 109.5 . . ?
S4 C3 H3B 109.5 . . ?
H3A C3 H3B 108.1 . . ?
O5 S4 O6 119.5(5) . . ?
O5 S4 C7 108.5(3) . . ?
O6 S4 C7 108.6(3) . . ?
O5 S4 C3 107.7(4) . . ?
O6 S4 C3 106.8(4) . . ?
C7 S4 C3 104.9(3) . . ?
C8 C7 C12 120.0 . . ?
C8 C7 S4 120.2(3) . . ?
C12 C7 S4 119.8(3) . . ?
C7 C8 C9 120.0 . . ?
C7 C8 H8 120.0 . . ?
C9 C8 H8 120.0 . . ?
C10 C9 C8 120.0 . . ?
C10 C9 H9 120.0 . . ?
C8 C9 H9 120.0 . . ?
F13 C10 C9 120.9(5) . . ?
F13 C10 C11 119.1(5) . . ?
C9 C10 C11 120.0 . . ?
C12 C11 C10 120.0 . . ?
C12 C11 H11 120.0 . . ?
C10 C11 H11 120.0 . . ?
C11 C12 C7 120.0 . . ?
C11 C12 H12 120.0 . . ?
C7 C12 H12 120.0 . . ?

loop_
_geom_bond_atom_site_label_1
_geom_bond_atom_site_label_2
_geom_bond_distance
_geom_bond_site_symmetry_2
_geom_bond_publ_flag
C1 C2 1.165(11) . ?
C1 H1 0.9300 . ?
C2 C3 1.457(10) . ?
C3 S4 1.766(8) . ?
C3 H3A 0.9700 . ?
C3 H3B 0.9700 . ?
S4 O5 1.413(7) . ?
S4 O6 1.433(7) . ?
S4 C7 1.735(4) . ?
C7 C8 1.3900 . ?
C7 C12 1.3900 . ?
C8 C9 1.3900 . ?
C8 H8 0.9300 . ?
C9 C10 1.3900 . ?
C9 H9 0.9300 . ?
C10 F13 1.301(5) . ?
C10 C11 1.3900 . ?
C11 C12 1.3900 . ?
C11 H11 0.9300 . ?
C12 H12 0.9300 . ?

loop_
_geom_torsion_atom_site_label_1
_geom_torsion_atom_site_label_2
_geom_torsion_atom_site_label_3
_geom_torsion_atom_site_label_4
_geom_torsion
_geom_torsion_site_symmetry_1
_geom_torsion_site_symmetry_2
_geom_torsion_site_symmetry_3
_geom_torsion_site_symmetry_4
_geom_torsion_publ_flag
C2 C3 S4 O5 63.4(7) . . . . ?
C2 C3 S4 O6 -66.0(7) . . . . ?
C2 C3 S4 C7 178.8(6) . . . . ?
O5 S4 C7 C8 -160.3(5) . . . . ?
O6 S4 C7 C8 -29.1(5) . . . . ?
C3 S4 C7 C8 84.8(4) . . . . ?
O5 S4 C7 C12 19.2(5) . . . . ?
O6 S4 C7 C12 150.4(4) . . . . ?
C3 S4 C7 C12 -95.7(4) . . . . ?
C12 C7 C8 C9 0.0 . . . . ?
S4 C7 C8 C9 179.5(4) . . . . ?
C7 C8 C9 C10 0.0 . . . . ?
C8 C9 C10 F13 -178.2(5) . . . . ?
C8 C9 C10 C11 0.0 . . . . ?
F13 C10 C11 C12 178.2(5) . . . . ?
C9 C10 C11 C12 0.0 . . . . ?
C10 C11 C12 C7 0.0 . . . . ?
C8 C7 C12 C11 0.0 . . . . ?
S4 C7 C12 C11 -179.5(4) . . . . ?

loop_
_cod_related_entry_id
_cod_related_entry_database
_cod_related_entry_code
1 ChemSpider 143702
